data_4076962
loop_
_publ_author_name
'Aneetha, Halikhedkar'
'Jim\'enez-Tenorio, Manuel'
'Puerta, M. Carmen'
'Valerga, Pedro'
'Sapunov, Valentin N.'
'Schmid, Roland'
'Kirchner, Karl'
'Mereiter, Kurt'

_publ_section_title
;
 Coordinatively Unsaturated Ruthenium Phosphine Half-Sandwich
 Complexes:&#x00A0; Correlations to Structure and Reactivity
;
_journal_issue 24
_journal_name_full Organometallics
_journal_page_first 5334
_journal_paper_doi 10.1021/om020359r
_journal_volume 21
_journal_year 2002
_chemical_formula_moiety 'C24 H47 P2 Ru 1-, C32 H12 B F24 1-'
_chemical_formula_sum 'C56 H59 B F24 P2 Ru'
_chemical_formula_weight 1361.85
_chemical_name_common '[Cp*Ru(dippe)][BAr'4]  -  compound no. 2'
_chemical_name_systematic
; 
 (bis-(di-isopropylphosphino)-ethane)-(eta$5!-pentamethyl-cyclopentadienyl)
 ruthenium tetrakis(3,5-bis(trifluoromethyl)phenyl)borate
;
_space_group_IT_number 2
_symmetry_cell_setting triclinic
_symmetry_space_group_name_Hall '-P 1'
_symmetry_space_group_name_H-M 'P -1'
_atom_sites_solution_hydrogens geom
_atom_sites_solution_primary direct
_atom_sites_solution_secondary difmap
_audit_creation_method SHELXL-97
_cell_angle_alpha 95.40(2)
_cell_angle_beta 99.62(2)
_cell_angle_gamma 92.78(2)
_cell_formula_units_Z 2
_cell_length_a 12.597(6)
_cell_length_b 12.946(6)
_cell_length_c 18.967(9)
_cell_measurement_reflns_used 992
_cell_measurement_temperature 213(2)
_cell_measurement_theta_max 30.0
_cell_measurement_theta_min 2.2
_cell_volume 3030(2)
_computing_cell_refinement 'Bruker SAINT'
_computing_data_collection 'Bruker SMART'
_computing_data_reduction 'Bruker SAINT, SADABS, XPREP'
_computing_molecular_graphics 'Bruker SHELXTL'
_computing_publication_material 'Bruker SHELXTL'
_computing_structure_refinement 'SHELXL-97 (Sheldrick, 1997)'
_computing_structure_solution 'SHELXS-97 (Sheldrick, 1997)'
_diffrn_ambient_temperature 213(2)
_diffrn_measured_fraction_theta_full 0.973
_diffrn_measured_fraction_theta_max 0.973
_diffrn_measurement_device_type 'BRUKER SMART 3-circle with CCD area detector'
_diffrn_measurement_method 'omega scans'
_diffrn_radiation_monochromator graphite
_diffrn_radiation_source 'fine-focus sealed tube'
_diffrn_radiation_type MoK\a
_diffrn_radiation_wavelength 0.71073
_diffrn_reflns_av_R_equivalents 0.0204
_diffrn_reflns_av_sigmaI/netI 0.0211
_diffrn_reflns_limit_h_max 17
_diffrn_reflns_limit_h_min -17
_diffrn_reflns_limit_k_max 17
_diffrn_reflns_limit_k_min -18
_diffrn_reflns_limit_l_max 26
_diffrn_reflns_limit_l_min -26
_diffrn_reflns_number 44116
_diffrn_reflns_theta_full 30.00
_diffrn_reflns_theta_max 30.00
_diffrn_reflns_theta_min 1.81
_exptl_absorpt_coefficient_mu 0.421
_exptl_absorpt_correction_T_max 0.802
_exptl_absorpt_correction_T_min 0.717
_exptl_absorpt_correction_type 'Semi-empirical from equivalents with SADABS'
_exptl_crystal_colour 'dark blue'
_exptl_crystal_density_diffrn 1.493
_exptl_crystal_density_method 'not measured'
_exptl_crystal_description block
_exptl_crystal_F_000 1380
_exptl_crystal_size_max 0.7
_exptl_crystal_size_mid 0.7
_exptl_crystal_size_min 0.7
_refine_diff_density_max 1.030
_refine_diff_density_min -0.697
_refine_diff_density_rms 0.073
_refine_ls_extinction_coef 0.0020(4)
_refine_ls_extinction_expression Fc^*^=kFc[1+0.001xFc^2^\l^3^/sin(2\q)]^-1/4^
_refine_ls_extinction_method SHELXL
_refine_ls_goodness_of_fit_ref 1.027
_refine_ls_hydrogen_treatment mixed
_refine_ls_matrix_type full
_refine_ls_number_parameters 816
_refine_ls_number_reflns 17192
_refine_ls_number_restraints 0
_refine_ls_restrained_S_all 1.027
_refine_ls_R_factor_all 0.0665
_refine_ls_R_factor_gt 0.0538
_refine_ls_shift/su_max 0.001
_refine_ls_shift/su_mean 0.000
_refine_ls_structure_factor_coef Fsqd
_refine_ls_weighting_details 'calc w=1/[\s^2^(Fo^2^)+(0.0825P)^2^+2.2862P] where P=(Fo^2^+2Fc^2^)/3'
_refine_ls_weighting_scheme calc
_refine_ls_wR_factor_gt 0.1433
_refine_ls_wR_factor_ref 0.1566
_reflns_number_gt 14100
_reflns_number_total 17192
_reflns_threshold_expression >2sigma(I)
_cod_data_source_file om020359r.cif
_cod_data_source_block (2)
_cod_depositor_comments
;
The following automatic conversions were performed:

'_symmetry_cell_setting' value 'Triclinic' changed to 'triclinic'
according to /home/saulius/struct/CIF-dictionaries/cif_core.dic
dictionary named 'cif_core.dic' version 2.4.1 from 2010-06-29.

Automatic conversion script
Id: cif_fix_values 1715 2011-07-08 13:25:40Z adriana 
;
_cod_original_sg_symbol_H-M P-1
_cod_database_code 4076962

loop_
_symmetry_equiv_pos_as_xyz
'x, y, z'
'-x, -y, -z'

loop_
_atom_site_label
_atom_site_type_symbol
_atom_site_fract_x
_atom_site_fract_y
_atom_site_fract_z
_atom_site_U_iso_or_equiv
_atom_site_adp_type
_atom_site_occupancy
_atom_site_symmetry_multiplicity
_atom_site_calc_flag
_atom_site_refinement_flags
_atom_site_disorder_assembly
_atom_site_disorder_group
Ru Ru 0.53896(2) 0.36156(2) 0.24359(1) 0.03765(8) Uani 0.9117(15) 1 d P A 1
RuA Ru 0.5335(2) 0.4137(2) 0.28300(16) 0.0466(10) Uiso 0.0787(12) 1 d P B 2
P1 P 0.38596(5) 0.45690(5) 0.21420(3) 0.04134(15) Uani 1 1 d . A 1
P2 P 0.43222(5) 0.28248(5) 0.31512(4) 0.04348(16) Uani 1 1 d . A 1
C1 C 0.6807(2) 0.4619(3) 0.2933(2) 0.0628(8) Uani 1 1 d . A 1
C2 C 0.6680(2) 0.4692(3) 0.2179(2) 0.0656(9) Uani 1 1 d . A 1
C3 C 0.6729(3) 0.3682(3) 0.1819(2) 0.0738(10) Uani 1 1 d . A 1
C4 C 0.6962(3) 0.2975(3) 0.2362(3) 0.0776(11) Uani 1 1 d . A 1
C5 C 0.7031(2) 0.3537(3) 0.3042(2) 0.0719(10) Uani 1 1 d . A 1
C1A C 0.6959(3) 0.5528(4) 0.3490(3) 0.0942(14) Uani 1 1 d . A 1
H1A H 0.7710 0.5789 0.3583 0.141 Uiso 1 1 d R A 1
H1B H 0.6759 0.5317 0.3930 0.141 Uiso 1 1 d R A 1
H1C H 0.6508 0.6071 0.3321 0.141 Uiso 1 1 d R A 1
C2A C 0.6692(4) 0.5708(3) 0.1852(3) 0.0901(14) Uani 1 1 d . A 1
H2A H 0.7430 0.5938 0.1833 0.135 Uiso 1 1 d R A 1
H2B H 0.6378 0.6226 0.2143 0.135 Uiso 1 1 d R A 1
H2C H 0.6276 0.5613 0.1369 0.135 Uiso 1 1 d R A 1
C3A C 0.6630(6) 0.3366(5) 0.1028(3) 0.126(2) Uani 1 1 d . A 1
H3A H 0.7329 0.3464 0.0885 0.190 Uiso 1 1 d R A 1
H3B H 0.6121 0.3790 0.0764 0.190 Uiso 1 1 d R A 1
H3C H 0.6374 0.2640 0.0923 0.190 Uiso 1 1 d R A 1
C4A C 0.7192(5) 0.1852(4) 0.2216(5) 0.139(3) Uani 1 1 d . A 1
H4A H 0.7958 0.1801 0.2215 0.209 Uiso 1 1 d R A 1
H4B H 0.6788 0.1568 0.1752 0.209 Uiso 1 1 d R A 1
H4C H 0.6980 0.1462 0.2588 0.209 Uiso 1 1 d R A 1
C5A C 0.7426(3) 0.3184(5) 0.3777(3) 0.124(2) Uani 1 1 d . A 1
H5A H 0.8208 0.3258 0.3881 0.186 Uiso 1 1 d R A 1
H5B H 0.7187 0.2461 0.3779 0.186 Uiso 1 1 d R A 1
H5C H 0.7136 0.3607 0.4140 0.186 Uiso 1 1 d R A 1
C6 C 0.2690(2) 0.3908(3) 0.24413(19) 0.0598(7) Uani 1 1 d . A 1
H6A H 0.2157 0.4417 0.2513 0.072 Uiso 1 1 calc R A 1
H6B H 0.2348 0.3371 0.2061 0.072 Uiso 1 1 calc R A 1
C7 C 0.3014(2) 0.3402(3) 0.31425(19) 0.0600(7) Uani 1 1 d . A 1
H7A H 0.2461 0.2861 0.3182 0.072 Uiso 1 1 calc R A 1
H7B H 0.3064 0.3927 0.3556 0.072 Uiso 1 1 calc R A 1
C11 C 0.3919(2) 0.5915(2) 0.25932(15) 0.0489(6) Uani 1 1 d . A 1
H11 H 0.4549 0.6298 0.2468 0.059 Uiso 1 1 calc R A 1
C12 C 0.4113(3) 0.5924(3) 0.34123(17) 0.0597(7) Uani 1 1 d . A 1
H12A H 0.4739 0.5540 0.3564 0.090 Uiso 1 1 calc R A 1
H12B H 0.3485 0.5602 0.3559 0.090 Uiso 1 1 calc R A 1
H12C H 0.4238 0.6636 0.3633 0.090 Uiso 1 1 calc R A 1
C13 C 0.2924(3) 0.6525(3) 0.2355(2) 0.0687(9) Uani 1 1 d . A 1
H13A H 0.2798 0.6519 0.1836 0.103 Uiso 1 1 calc R A 1
H13B H 0.3049 0.7237 0.2575 0.103 Uiso 1 1 calc R A 1
H13C H 0.2297 0.6203 0.2503 0.103 Uiso 1 1 calc R A 1
C14 C 0.3305(3) 0.4710(3) 0.11885(17) 0.0705(9) Uani 1 1 d . A 1
H14 H 0.2592 0.5004 0.1176 0.085 Uiso 1 1 calc R A 1
C15 C 0.3129(5) 0.3661(4) 0.0730(2) 0.1032(16) Uani 1 1 d . A 1
H15A H 0.2676 0.3192 0.0940 0.155 Uiso 1 1 calc R A 1
H15B H 0.3820 0.3369 0.0713 0.155 Uiso 1 1 calc R A 1
H15C H 0.2780 0.3757 0.0247 0.155 Uiso 1 1 calc R A 1
C16 C 0.4017(4) 0.5465(4) 0.0867(2) 0.0897(13) Uani 1 1 d . A 1
H16A H 0.4123 0.6126 0.1164 0.135 Uiso 1 1 calc R A 1
H16B H 0.3670 0.5569 0.0385 0.135 Uiso 1 1 calc R A 1
H16C H 0.4711 0.5179 0.0848 0.135 Uiso 1 1 calc R A 1
C21 C 0.4801(3) 0.2621(3) 0.41079(16) 0.0577(7) Uani 1 1 d . A 1
H21 H 0.5498 0.2293 0.4126 0.069 Uiso 1 1 calc R A 1
C22 C 0.5043(4) 0.3683(4) 0.45589(19) 0.0855(12) Uani 1 1 d . A 1
H22A H 0.5514 0.4119 0.4339 0.128 Uiso 1 1 calc R A 1
H22B H 0.5393 0.3585 0.5041 0.128 Uiso 1 1 calc R A 1
H22C H 0.4373 0.4014 0.4581 0.128 Uiso 1 1 calc R A 1
C23 C 0.4071(4) 0.1905(4) 0.4433(2) 0.0932(14) Uani 1 1 d . A 1
H23A H 0.3937 0.1243 0.4137 0.140 Uiso 1 1 calc R A 1
H23B H 0.3392 0.2219 0.4454 0.140 Uiso 1 1 calc R A 1
H23C H 0.4416 0.1795 0.4914 0.140 Uiso 1 1 calc R A 1
C24 C 0.4067(3) 0.1510(2) 0.26405(17) 0.0612(8) Uani 1 1 d . A 1
H24 H 0.4674 0.1093 0.2820 0.073 Uiso 1 1 calc R A 1
C25 C 0.4124(4) 0.1650(3) 0.18533(19) 0.0749(10) Uani 1 1 d . A 1
H25A H 0.4785 0.2053 0.1829 0.112 Uiso 1 1 calc R A 1
H25B H 0.3509 0.2013 0.1649 0.112 Uiso 1 1 calc R A 1
H25C H 0.4116 0.0974 0.1584 0.112 Uiso 1 1 calc R A 1
C26 C 0.3027(4) 0.0880(4) 0.2678(3) 0.1018(17) Uani 1 1 d . A 1
H26A H 0.2989 0.0794 0.3176 0.153 Uiso 1 1 calc R A 1
H26B H 0.3019 0.0202 0.2411 0.153 Uiso 1 1 calc R A 1
H26C H 0.2413 0.1242 0.2472 0.153 Uiso 1 1 calc R A 1
B B 0.9789(2) 0.8569(2) 0.24463(14) 0.0365(5) Uani 1 1 d . C 1
C31 C 0.98606(19) 0.7305(2) 0.24484(17) 0.0480(6) Uani 1 1 d . C 1
C32 C 1.0005(2) 0.6813(2) 0.3080(2) 0.0654(9) Uani 1 1 d . C 1
H32 H 1.0087 0.7219 0.3525 0.078 Uiso 1 1 calc R C 1
C33 C 1.0031(3) 0.5731(3) 0.3065(4) 0.0955(17) Uani 1 1 d . C 1
C34 C 0.9878(3) 0.5111(3) 0.2423(5) 0.122(3) Uani 1 1 d . C 1
H34 H 0.9890 0.4385 0.2415 0.146 Uiso 1 1 calc R C 1
C35 C 0.9705(3) 0.5574(3) 0.1788(4) 0.1007(19) Uani 1 1 d . C 1
C36 C 0.9695(2) 0.6653(2) 0.1801(2) 0.0656(9) Uani 1 1 d . C 1
H36 H 0.9575 0.6951 0.1364 0.079 Uiso 1 1 calc R C 1
C37 C 1.0284(5) 0.5265(5) 0.3764(5) 0.157(4) Uani 1 1 d . C 1
C38 C 0.9570(4) 0.4950(5) 0.1073(5) 0.178(4) Uani 1 1 d . C 1
C41 C 0.84825(17) 0.87213(18) 0.22915(12) 0.0365(4) Uani 1 1 d . C 1
C42 C 0.78575(19) 0.87552(19) 0.28390(13) 0.0393(5) Uani 1 1 d . C 1
H42 H 0.8202 0.8759 0.3319 0.047 Uiso 1 1 calc R C 1
C43 C 0.67320(19) 0.87830(19) 0.26891(13) 0.0404(5) Uani 1 1 d . C 1
C44 C 0.61907(19) 0.8778(2) 0.19928(14) 0.0423(5) Uani 1 1 d . C 1
H44 H 0.5437 0.8807 0.1895 0.051 Uiso 1 1 calc R C 1
C45 C 0.67910(19) 0.8731(2) 0.14389(13) 0.0412(5) Uani 1 1 d . C 1
C46 C 0.79090(18) 0.87034(19) 0.15885(13) 0.0397(5) Uani 1 1 d . C 1
H46 H 0.8295 0.8671 0.1204 0.048 Uiso 1 1 calc R C 1
C47 C 0.6095(2) 0.8839(3) 0.32908(16) 0.0572(7) Uani 1 1 d . C 1
C48 C 0.6201(2) 0.8710(3) 0.06834(16) 0.0616(8) Uani 1 1 d . C 1
C51 C 1.03704(17) 0.90454(18) 0.18231(12) 0.0363(4) Uani 1 1 d . C 1
C52 C 1.11939(18) 0.8583(2) 0.15198(12) 0.0389(5) Uani 1 1 d . C 1
H52 H 1.1411 0.7937 0.1658 0.047 Uiso 1 1 calc R C 1
C53 C 1.17037(18) 0.9049(2) 0.10192(13) 0.0437(5) Uani 1 1 d . C 1
C54 C 1.1420(2) 1.0006(2) 0.07989(14) 0.0469(6) Uani 1 1 d . C 1
H54 H 1.1762 1.0316 0.0460 0.056 Uiso 1 1 calc R C 1
C55 C 1.06115(19) 1.0489(2) 0.10961(14) 0.0443(5) Uani 1 1 d . C 1
C56 C 1.01067(18) 1.00259(19) 0.15982(14) 0.0405(5) Uani 1 1 d . C 1
H56 H 0.9571 1.0378 0.1794 0.049 Uiso 1 1 calc R C 1
C57 C 1.2591(2) 0.8494(3) 0.07338(17) 0.0598(8) Uani 1 1 d . C 1
C58 C 1.0301(3) 1.1544(2) 0.09070(19) 0.0587(7) Uani 1 1 d . C 1
C61 C 1.04273(18) 0.91878(19) 0.32076(12) 0.0380(4) Uani 1 1 d . C 1
C62 C 1.14167(19) 0.8838(2) 0.35325(13) 0.0414(5) Uani 1 1 d . C 1
H62 H 1.1685 0.8250 0.3311 0.050 Uiso 1 1 calc R C 1
C63 C 1.2010(2) 0.9334(2) 0.41700(13) 0.0438(5) Uani 1 1 d . C 1
C64 C 1.1666(2) 1.0229(2) 0.45040(14) 0.0466(5) Uani 1 1 d . C 1
H64 H 1.2064 1.0563 0.4936 0.056 Uiso 1 1 calc R C 1
C65 C 1.0716(2) 1.0613(2) 0.41779(15) 0.0457(5) Uani 1 1 d . C 1
C66 C 1.0112(2) 1.0102(2) 0.35471(14) 0.0433(5) Uani 1 1 d . C 1
H66 H 0.9471 1.0381 0.3343 0.052 Uiso 1 1 calc R C 1
C67 C 1.3027(3) 0.8875(3) 0.45029(16) 0.0587(7) Uani 1 1 d . C 1
C68 C 1.0356(3) 1.1607(3) 0.4512(2) 0.0637(8) Uani 1 1 d . C 1
F37A F 0.9811(6) 0.5675(7) 0.4246(5) 0.206(4) Uani 0.871(8) 1 d P C 1
F37B F 1.1275(4) 0.5200(6) 0.3941(3) 0.178(3) Uani 0.871(8) 1 d P C 1
F37C F 0.9896(7) 0.4241(5) 0.3640(6) 0.267(5) Uani 0.871(8) 1 d P C 1
F38A F 1.0425(3) 0.4888(7) 0.0848(4) 0.299(5) Uani 1 1 d . C 1
F38B F 0.9311(6) 0.3935(3) 0.1151(5) 0.306(5) Uani 1 1 d . C 1
F38C F 0.8774(3) 0.5174(3) 0.0627(2) 0.1455(16) Uani 1 1 d . C 1
F47A F 0.5930(4) 0.9812(3) 0.3506(2) 0.1189(16) Uani 0.889(7) 1 d P C 1
F47B F 0.6562(3) 0.8462(3) 0.38744(16) 0.0927(13) Uani 0.889(7) 1 d P C 1
F47C F 0.5128(3) 0.8351(5) 0.31056(17) 0.128(2) Uani 0.889(7) 1 d P C 1
F48A F 0.5496(2) 0.7887(3) 0.04958(12) 0.1030(9) Uani 1 1 d . C 1
F48B F 0.5609(2) 0.9534(3) 0.05991(14) 0.1158(11) Uani 1 1 d . C 1
F48C F 0.68408(16) 0.8695(2) 0.01944(10) 0.0844(7) Uani 1 1 d . C 1
F57A F 1.2907(2) 0.8919(2) 0.01828(13) 0.0916(8) Uani 1 1 d . C 1
F57B F 1.23096(19) 0.7501(2) 0.05038(13) 0.0826(6) Uani 1 1 d . C 1
F57C F 1.34612(15) 0.8478(2) 0.12506(13) 0.0942(8) Uani 1 1 d . C 1
F58A F 1.0612(2) 1.1797(2) 0.02993(17) 0.1056(9) Uani 1 1 d . C 1
F58B F 1.0713(2) 1.22832(17) 0.14266(17) 0.1113(11) Uani 1 1 d . C 1
F58C F 0.92429(16) 1.16327(16) 0.07943(13) 0.0734(6) Uani 1 1 d . C 1
F67A F 1.3424(5) 0.9269(5) 0.5127(3) 0.186(4) Uani 0.812(6) 1 d P C 1
F67B F 1.2843(3) 0.7857(3) 0.4581(3) 0.1207(19) Uani 0.812(6) 1 d P C 1
F67C F 1.3726(3) 0.8792(4) 0.4076(2) 0.1197(19) Uani 0.812(6) 1 d P C 1
F68A F 1.0679(4) 1.1762(3) 0.52245(17) 0.1206(18) Uani 0.883(6) 1 d P C 1
F68B F 1.0641(5) 1.2395(2) 0.4224(3) 0.174(3) Uani 0.883(6) 1 d P C 1
F68C F 0.9299(3) 1.1605(3) 0.4467(2) 0.1100(15) Uani 0.883(6) 1 d P C 1
F37D F 1.089(3) 0.458(2) 0.3954(15) 0.104(9) Uiso 0.129(8) 1 d P C 2
F37E F 0.959(2) 0.504(2) 0.4048(13) 0.080(7) Uiso 0.129(8) 1 d P C 2
F37F F 1.0989(16) 0.6079(14) 0.4457(9) 0.073(6) Uiso 0.129(8) 1 d P C 2
F47E F 0.5147(12) 0.9104(12) 0.3111(8) 0.041(4) Uiso 0.111(7) 1 d P C 2
F47F F 0.6430(16) 0.9501(17) 0.3774(11) 0.064(6) Uiso 0.111(7) 1 d P C 2
F47D F 0.608(2) 0.8027(18) 0.3585(14) 0.073(6) Uiso 0.111(7) 1 d P C 2
F67D F 1.3318(11) 0.8108(11) 0.4183(8) 0.074(4) Uiso 0.188(6) 1 d P C 2
F67E F 1.3842(10) 0.9592(9) 0.4655(8) 0.069(4) Uiso 0.188(6) 1 d P C 2
F67F F 1.2953(10) 0.8535(11) 0.5067(7) 0.065(3) Uiso 0.188(6) 1 d P C 2
F68D F 0.9633(17) 1.2012(16) 0.4070(11) 0.066(5) Uiso 0.117(6) 1 d P C 2
F68E F 0.985(2) 1.1548(19) 0.4969(15) 0.087(7) Uiso 0.117(6) 1 d P C 2
F68F F 1.1174(13) 1.2238(13) 0.4827(9) 0.055(5) Uiso 0.117(6) 1 d P C 2

loop_
_atom_site_aniso_label
_atom_site_aniso_U_11
_atom_site_aniso_U_22
_atom_site_aniso_U_33
_atom_site_aniso_U_23
_atom_site_aniso_U_13
_atom_site_aniso_U_12
Ru 0.03713(11) 0.03880(12) 0.03996(12) 0.00867(8) 0.01030(8) 0.01031(8)
P1 0.0369(3) 0.0477(3) 0.0396(3) 0.0088(2) 0.0029(2) 0.0096(2)
P2 0.0446(3) 0.0432(3) 0.0437(3) 0.0104(3) 0.0079(3) 0.0017(3)
C1 0.0346(13) 0.0679(19) 0.088(2) 0.0158(17) 0.0124(13) 0.0062(12)
C2 0.0446(14) 0.0562(16) 0.109(3) 0.0321(17) 0.0362(16) 0.0148(12)
C3 0.070(2) 0.065(2) 0.102(3) 0.0221(19) 0.049(2) 0.0154(16)
C4 0.0594(19) 0.0578(18) 0.130(4) 0.024(2) 0.045(2) 0.0237(15)
C5 0.0341(13) 0.082(2) 0.108(3) 0.044(2) 0.0128(15) 0.0164(14)
C1A 0.055(2) 0.102(3) 0.117(4) -0.002(3) 0.003(2) -0.012(2)
C2A 0.075(2) 0.069(2) 0.143(4) 0.050(3) 0.044(3) 0.0118(19)
C3A 0.165(6) 0.126(5) 0.114(4) 0.010(3) 0.097(4) 0.023(4)
C4A 0.110(4) 0.068(3) 0.270(9) 0.041(4) 0.097(5) 0.045(3)
C5A 0.047(2) 0.169(5) 0.159(5) 0.100(4) -0.019(2) 0.005(3)
C6 0.0336(12) 0.0689(19) 0.076(2) 0.0141(15) 0.0015(12) 0.0040(12)
C7 0.0441(14) 0.0650(18) 0.075(2) 0.0177(15) 0.0182(13) 0.0035(13)
C11 0.0474(13) 0.0481(13) 0.0546(14) 0.0109(11) 0.0123(11) 0.0156(11)
C12 0.0685(19) 0.0588(17) 0.0541(16) 0.0041(13) 0.0143(14) 0.0165(14)
C13 0.0657(19) 0.0661(19) 0.078(2) 0.0170(16) 0.0104(16) 0.0342(16)
C14 0.079(2) 0.083(2) 0.0461(15) 0.0149(15) -0.0071(15) 0.0219(18)
C15 0.142(4) 0.105(3) 0.0488(19) -0.001(2) -0.018(2) 0.012(3)
C16 0.119(4) 0.104(3) 0.056(2) 0.034(2) 0.021(2) 0.033(3)
C21 0.0608(17) 0.0665(18) 0.0465(14) 0.0158(13) 0.0060(12) 0.0019(14)
C22 0.116(3) 0.089(3) 0.0452(17) 0.0024(17) -0.0017(19) 0.009(2)
C23 0.098(3) 0.119(4) 0.067(2) 0.042(2) 0.015(2) -0.012(3)
C24 0.073(2) 0.0471(15) 0.0579(17) 0.0059(12) -0.0042(14) -0.0053(13)
C25 0.094(3) 0.068(2) 0.0583(19) -0.0040(16) 0.0081(18) -0.0059(19)
C26 0.125(4) 0.085(3) 0.081(3) 0.013(2) -0.009(3) -0.056(3)
B 0.0313(11) 0.0385(12) 0.0417(12) 0.0087(10) 0.0081(9) 0.0071(9)
C31 0.0306(10) 0.0392(12) 0.0781(18) 0.0122(12) 0.0157(11) 0.0070(9)
C32 0.0452(14) 0.0519(15) 0.113(3) 0.0412(17) 0.0337(16) 0.0149(12)
C33 0.0517(18) 0.054(2) 0.203(5) 0.065(3) 0.052(3) 0.0182(15)
C34 0.0409(17) 0.0352(16) 0.295(9) 0.030(3) 0.035(3) 0.0078(13)
C35 0.0357(15) 0.0468(18) 0.207(6) -0.028(3) 0.007(2) 0.0069(13)
C36 0.0339(12) 0.0494(15) 0.108(3) -0.0108(16) 0.0055(14) 0.0050(11)
C37 0.090(3) 0.133(5) 0.304(10) 0.166(6) 0.105(5) 0.062(3)
C38 0.060(3) 0.119(4) 0.305(10) -0.131(6) -0.037(4) 0.034(3)
C41 0.0314(10) 0.0384(11) 0.0413(11) 0.0080(9) 0.0081(8) 0.0039(8)
C42 0.0369(11) 0.0435(12) 0.0386(11) 0.0062(9) 0.0083(9) 0.0040(9)
C43 0.0349(11) 0.0429(12) 0.0455(12) 0.0038(9) 0.0136(9) 0.0038(9)
C44 0.0303(10) 0.0485(13) 0.0489(13) 0.0057(10) 0.0087(9) 0.0031(9)
C45 0.0328(10) 0.0484(13) 0.0426(12) 0.0080(10) 0.0057(9) 0.0006(9)
C46 0.0334(10) 0.0473(12) 0.0405(11) 0.0089(9) 0.0103(8) 0.0025(9)
C47 0.0454(14) 0.078(2) 0.0513(15) 0.0020(14) 0.0188(12) 0.0050(13)
C48 0.0403(13) 0.098(2) 0.0451(14) 0.0134(15) 0.0024(11) -0.0021(14)
C51 0.0287(9) 0.0419(11) 0.0384(10) 0.0068(9) 0.0040(8) 0.0035(8)
C52 0.0302(10) 0.0488(12) 0.0384(11) 0.0092(9) 0.0039(8) 0.0068(9)
C53 0.0289(10) 0.0638(15) 0.0391(11) 0.0087(10) 0.0063(8) 0.0039(10)
C54 0.0345(11) 0.0640(16) 0.0419(12) 0.0137(11) 0.0037(9) -0.0050(10)
C55 0.0356(11) 0.0464(13) 0.0490(13) 0.0129(10) -0.0006(9) -0.0029(9)
C56 0.0317(10) 0.0408(11) 0.0493(12) 0.0069(9) 0.0071(9) 0.0022(8)
C57 0.0417(14) 0.091(2) 0.0524(15) 0.0164(15) 0.0171(11) 0.0130(14)
C58 0.0535(16) 0.0505(15) 0.0704(19) 0.0217(14) -0.0002(13) -0.0043(12)
C61 0.0332(10) 0.0437(11) 0.0402(11) 0.0130(9) 0.0089(8) 0.0079(8)
C62 0.0393(11) 0.0506(13) 0.0370(11) 0.0090(9) 0.0082(9) 0.0151(10)
C63 0.0401(12) 0.0561(14) 0.0373(11) 0.0110(10) 0.0067(9) 0.0135(10)
C64 0.0467(13) 0.0526(14) 0.0407(12) 0.0058(10) 0.0064(10) 0.0069(11)
C65 0.0477(13) 0.0403(12) 0.0512(13) 0.0078(10) 0.0108(11) 0.0098(10)
C66 0.0383(11) 0.0423(12) 0.0515(13) 0.0136(10) 0.0066(10) 0.0105(9)
C67 0.0552(16) 0.073(2) 0.0461(14) 0.0057(13) -0.0011(12) 0.0250(14)
C68 0.0660(19) 0.0515(16) 0.073(2) 0.0022(14) 0.0087(16) 0.0168(14)
F37A 0.219(7) 0.230(7) 0.249(7) 0.190(7) 0.142(6) 0.145(6)
F37B 0.082(2) 0.277(8) 0.221(6) 0.174(6) 0.057(3) 0.059(3)
F37C 0.245(8) 0.140(5) 0.446(13) 0.211(7) 0.050(8) -0.010(5)
F38A 0.078(2) 0.445(10) 0.308(7) -0.274(8) 0.019(3) 0.019(4)
F38B 0.272(7) 0.084(2) 0.458(11) -0.117(4) -0.172(7) 0.068(3)
F38C 0.109(2) 0.114(2) 0.189(4) -0.062(2) -0.008(2) 0.0270(19)
F47A 0.188(4) 0.103(2) 0.093(2) 0.0160(18) 0.082(3) 0.074(3)
F47B 0.083(2) 0.152(3) 0.0597(16) 0.0431(18) 0.0364(15) 0.032(2)
F47C 0.0756(18) 0.218(6) 0.0853(19) -0.033(2) 0.0483(16) -0.067(2)
F48A 0.0754(14) 0.160(3) 0.0603(12) -0.0028(14) -0.0030(10) -0.0491(16)
F48B 0.106(2) 0.169(3) 0.0756(15) 0.0410(17) -0.0084(14) 0.065(2)
F48C 0.0560(11) 0.152(2) 0.0450(9) 0.0196(11) 0.0074(8) -0.0099(12)
F57A 0.0818(15) 0.126(2) 0.0896(15) 0.0399(14) 0.0568(13) 0.0299(14)
F57B 0.0811(14) 0.0914(16) 0.0845(14) 0.0029(12) 0.0376(12) 0.0303(12)
F57C 0.0377(9) 0.162(3) 0.0844(15) 0.0118(15) 0.0071(9) 0.0320(12)
F58A 0.113(2) 0.0961(18) 0.126(2) 0.0717(17) 0.0394(17) 0.0161(15)
F58B 0.125(2) 0.0457(11) 0.134(2) 0.0061(12) -0.0558(18) -0.0079(12)
F58C 0.0597(11) 0.0608(11) 0.0985(15) 0.0280(10) -0.0035(10) 0.0126(9)
F67A 0.183(5) 0.217(6) 0.106(3) -0.092(4) -0.103(3) 0.150(5)
F67B 0.087(2) 0.099(3) 0.177(4) 0.074(3) -0.016(2) 0.0281(18)
F67C 0.0575(17) 0.213(5) 0.113(3) 0.074(3) 0.0364(17) 0.071(2)
F68A 0.162(4) 0.111(3) 0.0746(19) -0.0312(18) -0.014(2) 0.073(3)
F68B 0.305(7) 0.0391(14) 0.233(6) 0.041(2) 0.180(6) 0.042(2)
F68C 0.0800(19) 0.100(2) 0.145(3) -0.033(2) 0.019(2) 0.0419(17)

loop_
_atom_type_symbol
_atom_type_description
_atom_type_scat_dispersion_real
_atom_type_scat_dispersion_imag
_atom_type_scat_source
C C 0.0033 0.0016 'International Tables Vol C Tables 4.2.6.8 and 6.1.1.4'
H H 0.0000 0.0000 'International Tables Vol C Tables 4.2.6.8 and 6.1.1.4'
B B 0.0013 0.0007 'International Tables Vol C Tables 4.2.6.8 and 6.1.1.4'
F F 0.0171 0.0103 'International Tables Vol C Tables 4.2.6.8 and 6.1.1.4'
P P 0.1023 0.0942 'International Tables Vol C Tables 4.2.6.8 and 6.1.1.4'
Ru Ru -1.2594 0.8363 'International Tables Vol C Tables 4.2.6.8 and 6.1.1.4'

loop_
_geom_angle_atom_site_label_1
_geom_angle_atom_site_label_2
_geom_angle_atom_site_label_3
_geom_angle
C1 Ru C5 39.15(13)
C1 Ru C4 64.14(15)
C5 Ru C4 37.26(17)
C1 Ru C3 63.82(16)
C5 Ru C3 63.24(16)
C4 Ru C3 38.17(15)
C1 Ru C2 37.65(15)
C5 Ru C2 63.09(13)
C4 Ru C2 62.88(13)
C3 Ru C2 37.41(14)
C1 Ru P2 120.07(11)
C5 Ru P2 102.44(10)
C4 Ru P2 117.21(11)
C3 Ru P2 153.79(10)
C2 Ru P2 157.24(11)
C1 Ru P1 111.98(9)
C5 Ru P1 149.23(12)
C4 Ru P1 158.91(12)
C3 Ru P1 120.78(11)
C2 Ru P1 100.79(9)
P2 Ru P1 83.13(4)
C14 P1 C11 103.73(15)
C14 P1 C6 101.74(17)
C11 P1 C6 103.49(15)
C14 P1 Ru 120.37(13)
C11 P1 Ru 116.62(9)
C6 P1 Ru 108.72(11)
C7 P2 C21 105.09(16)
C7 P2 C24 107.86(17)
C21 P2 C24 106.66(15)
C7 P2 Ru 112.88(11)
C21 P2 Ru 123.78(11)
C24 P2 Ru 99.46(12)
C2 C1 C5 106.7(3)
C2 C1 C1A 124.4(4)
C5 C1 C1A 127.2(4)
C2 C1 Ru 73.3(2)
C5 C1 Ru 71.33(19)
C1A C1 Ru 132.1(2)
C1 C2 C3 109.0(3)
C1 C2 C2A 123.6(4)
C3 C2 C2A 126.6(4)
C1 C2 Ru 69.05(17)
C3 C2 Ru 70.41(18)
C2A C2 Ru 134.6(2)
C2 C3 C4 107.6(4)
C2 C3 C3A 128.7(4)
C4 C3 C3A 123.7(4)
C2 C3 Ru 72.18(18)
C4 C3 Ru 70.66(19)
C3A C3 Ru 125.1(4)
C5 C4 C3 108.5(3)
C5 C4 C4A 126.3(5)
C3 C4 C4A 125.0(5)
C5 C4 Ru 71.31(17)
C3 C4 Ru 71.16(19)
C4A C4 Ru 127.6(3)
C4 C5 C1 108.0(3)
C4 C5 C5A 128.3(4)
C1 C5 C5A 123.1(5)
C4 C5 Ru 71.4(2)
C1 C5 Ru 69.53(17)
C5A C5 Ru 131.4(3)
C1 C1A H1A 109.5
C1 C1A H1B 109.5
H1A C1A H1B 109.5
C1 C1A H1C 109.5
H1A C1A H1C 109.5
H1B C1A H1C 109.5
C2 C2A H2A 109.5
C2 C2A H2B 109.5
H2A C2A H2B 109.5
C2 C2A H2C 109.5
H2A C2A H2C 109.5
H2B C2A H2C 109.5
C3 C3A H3A 109.5
C3 C3A H3B 109.5
H3A C3A H3B 109.5
C3 C3A H3C 109.5
H3A C3A H3C 109.5
H3B C3A H3C 109.5
C4 C4A H4A 109.5
C4 C4A H4B 109.5
H4A C4A H4B 109.5
C4 C4A H4C 109.5
H4A C4A H4C 109.5
H4B C4A H4C 109.5
C5 C5A H5A 109.5
C5 C5A H5B 109.5
H5A C5A H5B 109.5
C5 C5A H5C 109.5
H5A C5A H5C 109.5
H5B C5A H5C 109.5
C7 C6 P1 112.86(19)
C7 C6 H6A 109.0
P1 C6 H6A 109.0
C7 C6 H6B 109.0
P1 C6 H6B 109.0
H6A C6 H6B 107.8
C6 C7 P2 110.2(2)
C6 C7 H7A 109.6
P2 C7 H7A 109.6
C6 C7 H7B 109.6
P2 C7 H7B 109.6
H7A C7 H7B 108.1
C12 C11 C13 109.3(3)
C12 C11 P1 111.4(2)
C13 C11 P1 114.6(2)
C12 C11 H11 107.0
C13 C11 H11 107.0
P1 C11 H11 107.0
C11 C12 H12A 109.5
C11 C12 H12B 109.5
H12A C12 H12B 109.5
C11 C12 H12C 109.5
H12A C12 H12C 109.5
H12B C12 H12C 109.5
C11 C13 H13A 109.5
C11 C13 H13B 109.5
H13A C13 H13B 109.5
C11 C13 H13C 109.5
H13A C13 H13C 109.5
H13B C13 H13C 109.5
C15 C14 C16 110.5(4)
C15 C14 P1 111.8(3)
C16 C14 P1 111.8(3)
C15 C14 H14 107.5
C16 C14 H14 107.5
P1 C14 H14 107.5
C14 C15 H15A 109.5
C14 C15 H15B 109.5
H15A C15 H15B 109.5
C14 C15 H15C 109.5
H15A C15 H15C 109.5
H15B C15 H15C 109.5
C14 C16 H16A 109.5
C14 C16 H16B 109.5
H16A C16 H16B 109.5
C14 C16 H16C 109.5
H16A C16 H16C 109.5
H16B C16 H16C 109.5
C23 C21 C22 111.5(3)
C23 C21 P2 115.4(3)
C22 C21 P2 109.2(2)
C23 C21 H21 106.7
C22 C21 H21 106.7
P2 C21 H21 106.7
C21 C22 H22A 109.5
C21 C22 H22B 109.5
H22A C22 H22B 109.5
C21 C22 H22C 109.5
H22A C22 H22C 109.5
H22B C22 H22C 109.5
C21 C23 H23A 109.5
C21 C23 H23B 109.5
H23A C23 H23B 109.5
C21 C23 H23C 109.5
H23A C23 H23C 109.5
H23B C23 H23C 109.5
C26 C24 C25 109.5(3)
C26 C24 P2 118.4(3)
C25 C24 P2 106.9(2)
C26 C24 H24 107.2
C25 C24 H24 107.2
P2 C24 H24 107.2
C24 C25 H25A 109.5
C24 C25 H25B 109.5
H25A C25 H25B 109.5
C24 C25 H25C 109.5
H25A C25 H25C 109.5
H25B C25 H25C 109.5
C24 C26 H26A 109.5
C24 C26 H26B 109.5
H26A C26 H26B 109.5
C24 C26 H26C 109.5
H26A C26 H26C 109.5
H26B C26 H26C 109.5
C51 B C31 113.0(2)
C51 B C61 104.78(18)
C31 B C61 111.1(2)
C51 B C41 110.46(18)
C31 B C41 103.74(18)
C61 B C41 113.99(19)
C32 C31 C36 116.3(3)
C32 C31 B 122.9(3)
C36 C31 B 120.6(3)
C31 C32 C33 121.7(4)
C31 C32 H32 119.2
C33 C32 H32 119.2
C34 C33 C32 120.7(5)
C34 C33 C37 120.6(5)
C32 C33 C37 118.6(6)
C33 C34 C35 119.0(3)
C33 C34 H34 120.5
C35 C34 H34 120.5
C34 C35 C36 120.4(5)
C34 C35 C38 121.7(5)
C36 C35 C38 117.8(6)
C35 C36 C31 121.8(4)
C35 C36 H36 119.1
C31 C36 H36 119.1
F37B C37 F37A 115.7(10)
F37B C37 F37C 102.9(6)
F37A C37 F37C 105.9(6)
F37B C37 C33 110.9(4)
F37A C37 C33 113.2(4)
F37C C37 C33 107.2(8)
F38A C38 F38C 115.8(10)
F38A C38 F38B 101.8(6)
F38C C38 F38B 102.4(4)
F38A C38 C35 112.2(4)
F38C C38 C35 114.1(4)
F38B C38 C35 109.1(9)
C42 C41 C46 115.8(2)
C42 C41 B 122.4(2)
C46 C41 B 121.3(2)
C43 C42 C41 121.7(2)
C43 C42 H42 119.2
C41 C42 H42 119.2
C44 C43 C42 121.2(2)
C44 C43 C47 118.7(2)
C42 C43 C47 120.1(2)
C43 C44 C45 118.2(2)
C43 C44 H44 120.9
C45 C44 H44 120.9
C44 C45 C46 120.5(2)
C44 C45 C48 118.1(2)
C46 C45 C48 121.3(2)
C45 C46 C41 122.5(2)
C45 C46 H46 118.7
C41 C46 H46 118.7
F47B C47 F47C 106.7(4)
F47B C47 F47A 104.6(3)
F47C C47 F47A 106.0(4)
F47B C47 C43 114.5(3)
F47C C47 C43 112.7(3)
F47A C47 C43 111.6(3)
F48C C48 F48A 106.7(3)
F48C C48 F48B 107.0(3)
F48A C48 F48B 104.9(3)
F48C C48 C45 113.8(2)
F48A C48 C45 112.3(3)
F48B C48 C45 111.6(3)
C52 C51 C56 115.3(2)
C52 C51 B 124.5(2)
C56 C51 B 120.0(2)
C53 C52 C51 122.3(2)
C53 C52 H52 118.9
C51 C52 H52 118.9
C54 C53 C52 121.3(2)
C54 C53 C57 120.6(2)
C52 C53 C57 118.1(2)
C53 C54 C55 117.7(2)
C53 C54 H54 121.1
C55 C54 H54 121.1
C54 C55 C56 120.9(2)
C54 C55 C58 120.4(2)
C56 C55 C58 118.6(3)
C55 C56 C51 122.4(2)
C55 C56 H56 118.8
C51 C56 H56 118.8
F57B C57 F57A 106.2(3)
F57B C57 F57C 105.1(3)
F57A C57 F57C 108.0(3)
F57B C57 C53 112.8(3)
F57A C57 C53 113.1(3)
F57C C57 C53 111.1(3)
F58C C58 F58B 106.1(3)
F58C C58 F58A 104.5(3)
F58B C58 F58A 107.6(3)
F58C C58 C55 113.2(2)
F58B C58 C55 111.7(3)
F58A C58 C55 113.3(3)
C66 C61 C62 115.4(2)
C66 C61 B 125.2(2)
C62 C61 B 119.2(2)
C63 C62 C61 122.3(2)
C63 C62 H62 118.9
C61 C62 H62 118.9
C64 C63 C62 121.0(2)
C64 C63 C67 120.1(2)
C62 C63 C67 118.9(2)
C65 C64 C63 117.8(2)
C65 C64 H64 121.1
C63 C64 H64 121.1
C64 C65 C66 121.1(2)
C64 C65 C68 118.6(3)
C66 C65 C68 120.3(2)
C65 C66 C61 122.4(2)
C65 C66 H66 118.8
C61 C66 H66 118.8
F67A C67 F67C 113.5(5)
F67A C67 F67B 103.7(5)
F67C C67 F67B 99.2(4)
F67A C67 C63 114.9(3)
F67C C67 C63 112.8(3)
F67B C67 C63 111.1(3)
F68B C68 F68C 106.6(4)
F68B C68 F68A 109.8(4)
F68C C68 F68A 101.0(4)
F68B C68 C65 112.5(3)
F68C C68 C65 113.0(3)
F68A C68 C65 113.2(3)

loop_
_geom_bond_atom_site_label_1
_geom_bond_atom_site_label_2
_geom_bond_distance
Ru C1 2.179(3)
Ru C5 2.203(3)
Ru C4 2.205(3)
Ru C3 2.211(3)
Ru C2 2.235(3)
Ru P2 2.3311(10)
Ru P1 2.3558(11)
P1 C14 1.856(3)
P1 C11 1.860(3)
P1 C6 1.864(3)
P2 C7 1.840(3)
P2 C21 1.862(3)
P2 C24 1.863(3)
C1 C2 1.425(5)
C1 C5 1.468(5)
C1 C1A 1.488(6)
C2 C3 1.426(5)
C2 C2A 1.507(5)
C3 C4 1.444(6)
C3 C3A 1.500(7)
C4 C5 1.408(6)
C4 C4A 1.506(6)
C5 C5A 1.520(6)
C1A H1A 0.9700
C1A H1B 0.9700
C1A H1C 0.9700
C2A H2A 0.9700
C2A H2B 0.9700
C2A H2C 0.9700
C3A H3A 0.9700
C3A H3B 0.9700
C3A H3C 0.9700
C4A H4A 0.9700
C4A H4B 0.9700
C4A H4C 0.9700
C5A H5A 0.9700
C5A H5B 0.9700
C5A H5C 0.9700
C6 C7 1.540(5)
C6 H6A 0.9800
C6 H6B 0.9800
C7 H7A 0.9800
C7 H7B 0.9800
C11 C12 1.531(4)
C11 C13 1.540(4)
C11 H11 0.9900
C12 H12A 0.9700
C12 H12B 0.9700
C12 H12C 0.9700
C13 H13A 0.9700
C13 H13B 0.9700
C13 H13C 0.9700
C14 C15 1.527(6)
C14 C16 1.530(6)
C14 H14 0.9900
C15 H15A 0.9700
C15 H15B 0.9700
C15 H15C 0.9700
C16 H16A 0.9700
C16 H16B 0.9700
C16 H16C 0.9700
C21 C23 1.516(5)
C21 C22 1.538(5)
C21 H21 0.9900
C22 H22A 0.9700
C22 H22B 0.9700
C22 H22C 0.9700
C23 H23A 0.9700
C23 H23B 0.9700
C23 H23C 0.9700
C24 C26 1.524(5)
C24 C25 1.534(5)
C24 H24 0.9900
C25 H25A 0.9700
C25 H25B 0.9700
C25 H25C 0.9700
C26 H26A 0.9700
C26 H26B 0.9700
C26 H26C 0.9700
B C51 1.642(3)
B C31 1.644(4)
B C61 1.645(4)
B C41 1.647(3)
C31 C32 1.398(5)
C31 C36 1.403(5)
C32 C33 1.400(5)
C32 H32 0.9400
C33 C34 1.373(9)
C33 C37 1.500(9)
C34 C35 1.385(9)
C34 H34 0.9400
C35 C36 1.395(5)
C35 C38 1.490(9)
C36 H36 0.9400
C37 F37B 1.247(7)
C37 F37A 1.262(10)
C37 F37C 1.375(10)
C38 F38A 1.227(8)
C38 F38C 1.263(8)
C38 F38B 1.367(10)
C41 C42 1.403(3)
C41 C46 1.404(3)
C42 C43 1.402(3)
C42 H42 0.9400
C43 C44 1.381(4)
C43 C47 1.499(4)
C44 C45 1.392(3)
C44 H44 0.9400
C45 C46 1.392(3)
C45 C48 1.497(4)
C46 H46 0.9400
C47 F47B 1.312(4)
C47 F47C 1.322(4)
C47 F47A 1.324(5)
C48 F48C 1.326(4)
C48 F48A 1.334(4)
C48 F48B 1.337(5)
C51 C52 1.400(3)
C51 C56 1.414(3)
C52 C53 1.397(3)
C52 H52 0.9400
C53 C54 1.388(4)
C53 C57 1.505(4)
C54 C55 1.390(4)
C54 H54 0.9400
C55 C56 1.394(4)
C55 C58 1.498(4)
C56 H56 0.9400
C57 F57B 1.330(4)
C57 F57A 1.334(4)
C57 F57C 1.345(4)
C58 F58C 1.326(4)
C58 F58B 1.326(4)
C58 F58A 1.341(4)
C61 C66 1.400(3)
C61 C62 1.410(3)
C62 C63 1.392(4)
C62 H62 0.9400
C63 C64 1.390(4)
C63 C67 1.506(4)
C64 C65 1.390(4)
C64 H64 0.9400
C65 C66 1.395(4)
C65 C68 1.504(4)
C66 H66 0.9400
C67 F67A 1.255(4)
C67 F67C 1.294(4)
C67 F67B 1.353(5)
C68 F68B 1.265(5)
C68 F68C 1.320(5)
C68 F68A 1.338(5)
